data_4038090
loop_
_publ_author_name
'Tong, Guanghu'
'Ding, Zhengwei'
'Liu, Zhi'
'Ding, You-Song'
'Xu, Liang'
'Zhang, Hailong'
'Li, Pengfei'

_publ_section_title
;
 Total Synthesis of Prostratin, a Bioactive Tigliane Diterpenoid: Access
 to Multi-Stereocenter Cyclohexanes from a Phenol.
;
_journal_issue 7
_journal_name_full 'The Journal of organic chemistry'
_journal_page_first 4813
_journal_page_last 4837
_journal_paper_doi 10.1021/acs.joc.0c00022
_journal_volume 85
_journal_year 2020
_chemical_absolute_configuration unk
_chemical_formula_moiety 'C25 H40 O6'
_chemical_formula_sum 'C25 H40 O6'
_chemical_formula_weight 436.57
_space_group_crystal_system orthorhombic
_space_group_IT_number 19
_space_group_name_Hall 'P 2ac 2ab'
_space_group_name_H-M_alt 'P 21 21 21'
_atom_sites_solution_hydrogens geom
_atom_sites_solution_primary direct
_audit_creation_date 2017-08-20
_audit_creation_method
;
Olex2 1.2
(compiled 2017.03.28 svn.r3405 for OlexSys, GUI svn.r5337)
;
_cell_angle_alpha 90
_cell_angle_beta 90
_cell_angle_gamma 90
_cell_formula_units_Z 4
_cell_length_a 8.6740(10)
_cell_length_b 11.5004(13)
_cell_length_c 23.904(3)
_cell_measurement_reflns_used 3139
_cell_measurement_temperature 150(2)
_cell_measurement_theta_max 22.77
_cell_measurement_theta_min 2.46
_cell_volume 2384.5(5)
_computing_cell_refinement 'SAINT v8.27A (Bruker, 2012)'
_computing_data_reduction 'SAINT v8.27A (Bruker, 2012)'
_computing_molecular_graphics 'Olex2 (Dolomanov et al., 2009)'
_computing_publication_material 'Olex2 (Dolomanov et al., 2009)'
_computing_structure_refinement 'XL (Sheldrick, 2008)'
_computing_structure_solution 'XS (Sheldrick, 2008)'
_diffrn_ambient_temperature 150.15
_diffrn_measured_fraction_theta_full 0.991
_diffrn_measured_fraction_theta_max 0.990
_diffrn_measurement_device_type 'CCD area detector'
_diffrn_measurement_method 'phi and omega scans'
_diffrn_radiation_monochromator graphite
_diffrn_radiation_type MoK\a
_diffrn_radiation_wavelength 0.71073
_diffrn_reflns_av_R_equivalents 0.0683
_diffrn_reflns_av_unetI/netI 0.0780
_diffrn_reflns_Laue_measured_fraction_full 0.991
_diffrn_reflns_Laue_measured_fraction_max 0.990
_diffrn_reflns_limit_h_max 7
_diffrn_reflns_limit_h_min -10
_diffrn_reflns_limit_k_max 13
_diffrn_reflns_limit_k_min -13
_diffrn_reflns_limit_l_max 26
_diffrn_reflns_limit_l_min -27
_diffrn_reflns_number 11993
_diffrn_reflns_point_group_measured_fraction_full 0.986
_diffrn_reflns_point_group_measured_fraction_max 0.986
_diffrn_reflns_theta_full 24.804
_diffrn_reflns_theta_max 24.804
_diffrn_reflns_theta_min 1.704
_exptl_absorpt_coefficient_mu 0.085
_exptl_absorpt_correction_type none
_exptl_crystal_colour colourless
_exptl_crystal_density_diffrn 1.216
_exptl_crystal_description block
_exptl_crystal_F_000 952
_exptl_crystal_size_max 0.201
_exptl_crystal_size_mid 0.147
_exptl_crystal_size_min 0.097
_refine_diff_density_max 0.162
_refine_diff_density_min -0.143
_refine_diff_density_rms 0.033
_refine_ls_abs_structure_details
;
 Flack x determined using 968 quotients [(I+)-(I-)]/[(I+)+(I-)]
 (Parsons, Flack and Wagner, Acta Cryst. B69 (2013) 249-259).
;
_refine_ls_abs_structure_Flack 0.1(7)
_refine_ls_extinction_method none
_refine_ls_goodness_of_fit_ref 0.676
_refine_ls_hydrogen_treatment constr
_refine_ls_matrix_type full
_refine_ls_number_parameters 289
_refine_ls_number_reflns 4043
_refine_ls_number_restraints 0
_refine_ls_restrained_S_all 0.676
_refine_ls_R_factor_all 0.0617
_refine_ls_R_factor_gt 0.0383
_refine_ls_shift/su_max 0.000
_refine_ls_shift/su_mean 0.000
_refine_ls_structure_factor_coef Fsqd
_refine_ls_weighting_details 'w=1/[\s^2^(Fo^2^)+(0.1000P)^2^] where P=(Fo^2^+2Fc^2^)/3'
_refine_ls_weighting_scheme calc
_refine_ls_wR_factor_gt 0.0977
_refine_ls_wR_factor_ref 0.1138
_reflns_Friedel_coverage 0.732
_reflns_Friedel_fraction_full 0.980
_reflns_Friedel_fraction_max 0.979
_reflns_number_gt 2981
_reflns_number_total 4043
_reflns_threshold_expression 'I > 2\s(I)'
_cod_data_source_file jo0c00022_si_002.cif
_cod_data_source_block 1
_cod_depositor_comments 'Adding full bibliography for 4038084--4038097.cif.'
_cod_database_code 4038090
_shelx_shelxl_version_number 2014/7
_shelx_space_group_comment
;
The symmetry employed for this shelxl refinement is uniquely defined
by the following loop, which should always be used as a source of
symmetry information in preference to the above space-group names.
They are only intended as comments.
;
_shelx_estimated_absorpt_t_max 0.992
_shelx_estimated_absorpt_t_min 0.983
_olex2_refinement_description
;
1. Fixed Uiso
 At 1.2 times of:
  All C(H) groups, All C(H,H) groups
 At 1.5 times of:
  All C(H,H,H) groups, All O(H) groups
2.a Ternary CH refined with riding coordinates:
 C5(H5A), C17(H17), C6(H6), C15(H15), C8(H8), C19(H19)
2.b Secondary CH2 refined with riding coordinates:
 C18(H18A,H18B), C7(H7A,H7B), C10(H10A,H10B), C4(H4A,H4B)
2.c Aromatic/amide H refined with riding coordinates:
 C21(H21)
2.d X=CH2 refined with riding coordinates:
 C22(H22A,H22B), C13(H13A,H13B)
2.e Idealised Me refined as rotating group:
 C23(H23A,H23B,H23C), C20(H20A,H20B,H20C), C11(H11A,H11B,H11C), C1(H1A,H1B,
 H1C), C25(H25A,H25B,H25C), C3(H3A,H3B,H3C)
2.f Idealised tetrahedral OH refined as rotating group:
 O3(H3), O4(H4), O5(H5)
;
_olex2_submission_special_instructions 'No special instructions were received'

loop_
_space_group_symop_operation_xyz
'x, y, z'
'-x+1/2, -y, z+1/2'
'x+1/2, -y+1/2, -z'
'-x, y+1/2, -z+1/2'

loop_
_atom_site_label
_atom_site_type_symbol
_atom_site_fract_x
_atom_site_fract_y
_atom_site_fract_z
_atom_site_U_iso_or_equiv
_atom_site_adp_type
_atom_site_occupancy
_atom_site_site_symmetry_order
_atom_site_calc_flag
_atom_site_refinement_flags_posn
_atom_site_refinement_flags_adp
_atom_site_refinement_flags_occupancy
_atom_site_disorder_assembly
_atom_site_disorder_group
O3 O -0.8765(3) -0.8918(2) -0.02319(9) 0.0254(6) Uani 1 1 d . . . . .
H3 H -0.8205 -0.8411 -0.0382 0.038 Uiso 1 1 calc GR . . . .
O2 O -0.9528(2) -0.72354(19) -0.09356(9) 0.0257(6) Uani 1 1 d . . . . .
O4 O -0.7450(3) -1.0886(2) -0.07513(9) 0.0286(6) Uani 1 1 d . . . . .
H4 H -0.7650 -1.0512 -0.0458 0.043 Uiso 1 1 calc GR . . . .
O6 O -0.4761(3) -0.8682(2) -0.20470(10) 0.0306(6) Uani 1 1 d . . . . .
O1 O -1.0672(3) -0.6564(2) -0.17598(11) 0.0342(6) Uani 1 1 d . . . . .
O5 O -0.4360(3) -1.0833(2) -0.11859(11) 0.0380(7) Uani 1 1 d . . . . .
H5 H -0.5027 -1.1004 -0.0945 0.057 Uiso 1 1 calc GR . . . .
C5 C -1.1613(4) -0.8364(3) -0.13391(14) 0.0262(8) Uani 1 1 d . . . . .
H5A H -1.2596 -0.8765 -0.1236 0.031 Uiso 1 1 calc R . . . .
C17 C -0.5074(4) -1.0768(3) -0.17268(15) 0.0310(9) Uani 1 1 d . . . . .
H17 H -0.4270 -1.0924 -0.2017 0.037 Uiso 1 1 calc R . . . .
C21 C -0.6002(4) -0.8709(3) -0.08971(14) 0.0254(8) Uani 1 1 d . . . . .
H21 H -0.5737 -0.9212 -0.0597 0.030 Uiso 1 1 calc R . . . .
C6 C -1.0773(4) -0.8008(3) -0.08059(15) 0.0251(8) Uani 1 1 d . . . . .
H6 H -1.1497 -0.7653 -0.0529 0.030 Uiso 1 1 calc R . . . .
C9 C -1.0077(4) -0.9141(3) -0.05815(13) 0.0228(8) Uani 1 1 d . . . . .
C23 C -0.7151(4) -0.8354(3) -0.26103(15) 0.0327(9) Uani 1 1 d . . . . .
H23A H -0.6795 -0.7904 -0.2934 0.049 Uiso 1 1 calc GR . . . .
H23B H -0.7405 -0.7824 -0.2303 0.049 Uiso 1 1 calc GR . . . .
H23C H -0.8070 -0.8801 -0.2714 0.049 Uiso 1 1 calc GR . . . .
C15 C -0.6909(4) -0.9216(3) -0.13793(13) 0.0216(7) Uani 1 1 d . . . . .
H15 H -0.7558 -0.8575 -0.1536 0.026 Uiso 1 1 calc R . . . .
C14 C -0.8029(4) -1.0255(3) -0.12306(13) 0.0214(8) Uani 1 1 d . . . . .
C18 C -0.6363(4) -1.1657(3) -0.17970(15) 0.0304(9) Uani 1 1 d . . . . .
H18A H -0.6208 -1.2290 -0.1522 0.036 Uiso 1 1 calc R . . . .
H18B H -0.6289 -1.2001 -0.2176 0.036 Uiso 1 1 calc R . . . .
C8 C -0.9715(4) -0.9891(3) -0.11143(13) 0.0223(8) Uani 1 1 d . . . . .
H8 H -1.0300 -1.0633 -0.1064 0.027 Uiso 1 1 calc R . . . .
C22 C -0.5554(4) -0.7610(3) -0.08667(16) 0.0339(9) Uani 1 1 d . . . . .
H22A H -0.5801 -0.7086 -0.1160 0.041 Uiso 1 1 calc R . . . .
H22B H -0.4987 -0.7347 -0.0551 0.041 Uiso 1 1 calc R . . . .
C24 C -0.5902(4) -0.9170(3) -0.24276(14) 0.0277(8) Uani 1 1 d . . . . .
C7 C -1.0515(4) -0.9248(3) -0.16039(14) 0.0259(8) Uani 1 1 d . . . . .
H7A H -0.9742 -0.8849 -0.1840 0.031 Uiso 1 1 calc R . . . .
H7B H -1.1095 -0.9805 -0.1840 0.031 Uiso 1 1 calc R . . . .
C2 C -0.9981(4) -0.6223(3) -0.12485(16) 0.0314(9) Uani 1 1 d . . . . .
C20 C -0.9137(5) -1.2155(3) -0.16592(17) 0.0399(10) Uani 1 1 d . . . . .
H20A H -1.0190 -1.1863 -0.1708 0.060 Uiso 1 1 calc GR . . . .
H20B H -0.9033 -1.2502 -0.1287 0.060 Uiso 1 1 calc GR . . . .
H20C H -0.8920 -1.2743 -0.1945 0.060 Uiso 1 1 calc GR . . . .
C11 C -0.9848(4) -1.0951(4) 0.05059(16) 0.0416(10) Uani 1 1 d . . . . .
H11A H -1.0146 -1.0354 0.0778 0.062 Uiso 1 1 calc GR . . . .
H11B H -0.8792 -1.0805 0.0378 0.062 Uiso 1 1 calc GR . . . .
H11C H -0.9904 -1.1719 0.0682 0.062 Uiso 1 1 calc GR . . . .
C10 C -1.1300(4) -0.9735(3) -0.02100(15) 0.0289(8) Uani 1 1 d . . . . .
H10A H -1.1546 -0.9204 0.0103 0.035 Uiso 1 1 calc R . . . .
H10B H -1.2252 -0.9829 -0.0434 0.035 Uiso 1 1 calc R . . . .
C4 C -1.1984(4) -0.7317(3) -0.16981(17) 0.0359(9) Uani 1 1 d . . . . .
H4A H -1.2326 -0.7582 -0.2072 0.043 Uiso 1 1 calc R . . . .
H4B H -1.2842 -0.6877 -0.1526 0.043 Uiso 1 1 calc R . . . .
C19 C -0.7996(4) -1.1150(3) -0.17187(14) 0.0254(8) Uani 1 1 d . . . . .
H19 H -0.8266 -1.0721 -0.2069 0.030 Uiso 1 1 calc R . . . .
C16 C -0.5771(4) -0.9586(3) -0.18413(14) 0.0240(8) Uani 1 1 d . . . . .
C12 C -1.0882(4) -1.0912(3) 0.00343(15) 0.0355(9) Uani 1 1 d . . . . .
C1 C -0.8520(4) -0.5608(3) -0.14093(17) 0.0392(10) Uani 1 1 d . . . . .
H1A H -0.7860 -0.6138 -0.1623 0.059 Uiso 1 1 calc GR . . . .
H1B H -0.7977 -0.5356 -0.1071 0.059 Uiso 1 1 calc GR . . . .
H1C H -0.8770 -0.4927 -0.1639 0.059 Uiso 1 1 calc GR . . . .
C25 C -0.5238(5) -0.9860(3) -0.29088(15) 0.0400(10) Uani 1 1 d . . . . .
H25A H -0.4405 -1.0360 -0.2771 0.060 Uiso 1 1 calc GR . . . .
H25B H -0.4829 -0.9325 -0.3192 0.060 Uiso 1 1 calc GR . . . .
H25C H -0.6047 -1.0342 -0.3076 0.060 Uiso 1 1 calc GR . . . .
C3 C -1.1024(5) -0.5441(3) -0.08993(18) 0.0467(11) Uani 1 1 d . . . . .
H3A H -1.0492 -0.5222 -0.0553 0.070 Uiso 1 1 calc GR . . . .
H3B H -1.1976 -0.5858 -0.0807 0.070 Uiso 1 1 calc GR . . . .
H3C H -1.1276 -0.4738 -0.1113 0.070 Uiso 1 1 calc GR . . . .
C13 C -1.1533(6) -1.1907(4) -0.0185(2) 0.0659(15) Uani 1 1 d . . . . .
H13A H -1.1303 -1.2643 -0.0025 0.079 Uiso 1 1 calc R . . . .
H13B H -1.2211 -1.1857 -0.0496 0.079 Uiso 1 1 calc R . . . .

loop_
_atom_site_aniso_label
_atom_site_aniso_U_11
_atom_site_aniso_U_22
_atom_site_aniso_U_33
_atom_site_aniso_U_23
_atom_site_aniso_U_13
_atom_site_aniso_U_12
O3 0.0205(12) 0.0345(14) 0.0210(13) 0.0018(11) -0.0017(10) -0.0032(11)
O2 0.0190(12) 0.0244(12) 0.0338(15) 0.0028(11) -0.0014(11) 0.0004(10)
O4 0.0333(14) 0.0309(13) 0.0216(12) 0.0046(11) -0.0023(12) 0.0061(12)
O6 0.0224(13) 0.0395(14) 0.0299(15) -0.0053(11) 0.0014(11) -0.0106(11)
O1 0.0279(13) 0.0389(14) 0.0358(15) 0.0131(12) -0.0019(12) -0.0032(12)
O5 0.0326(14) 0.0451(16) 0.0363(15) -0.0003(14) -0.0074(12) 0.0130(13)
C5 0.0155(17) 0.0346(19) 0.029(2) 0.0076(16) -0.0036(15) -0.0022(15)
C17 0.0272(19) 0.038(2) 0.028(2) -0.0044(17) 0.0005(16) 0.0060(18)
C21 0.0183(17) 0.035(2) 0.023(2) -0.0047(16) -0.0001(15) 0.0005(15)
C6 0.0175(17) 0.0290(18) 0.029(2) 0.0031(16) 0.0032(15) 0.0002(15)
C9 0.0181(16) 0.0298(18) 0.0206(18) 0.0026(15) -0.0049(14) -0.0008(16)
C23 0.039(2) 0.033(2) 0.027(2) 0.0073(17) 0.0001(18) -0.0067(18)
C15 0.0199(16) 0.0217(17) 0.0232(19) -0.0017(15) -0.0026(15) 0.0002(15)
C14 0.0233(18) 0.0218(16) 0.0191(18) 0.0015(15) -0.0035(15) -0.0001(15)
C18 0.041(2) 0.0261(18) 0.024(2) -0.0037(16) 0.0006(18) 0.0060(17)
C8 0.0208(18) 0.0238(17) 0.0222(18) 0.0010(15) -0.0011(15) -0.0042(15)
C22 0.0249(19) 0.042(2) 0.035(2) -0.0119(18) -0.0001(18) 0.0000(17)
C24 0.0272(19) 0.0318(19) 0.0242(19) -0.0043(16) 0.0014(16) -0.0077(17)
C7 0.0206(17) 0.0339(19) 0.0232(18) 0.0031(16) -0.0049(15) -0.0009(16)
C2 0.0286(19) 0.0286(19) 0.037(2) 0.0064(17) 0.0002(17) 0.0023(16)
C20 0.052(2) 0.0283(19) 0.040(2) -0.0035(18) 0.001(2) -0.0109(19)
C11 0.042(2) 0.050(2) 0.032(2) 0.012(2) 0.0057(19) 0.002(2)
C10 0.0229(18) 0.038(2) 0.025(2) 0.0058(17) 0.0010(16) -0.0021(17)
C4 0.0223(18) 0.041(2) 0.045(2) 0.0133(19) -0.0018(18) -0.0028(17)
C19 0.0322(19) 0.0207(17) 0.0232(19) -0.0022(15) -0.0033(16) -0.0020(15)
C16 0.0169(16) 0.0293(18) 0.026(2) -0.0028(15) -0.0004(15) -0.0018(15)
C12 0.037(2) 0.038(2) 0.032(2) 0.0097(18) 0.0086(17) -0.008(2)
C1 0.037(2) 0.032(2) 0.048(3) 0.0059(19) 0.0011(19) -0.0054(18)
C25 0.048(3) 0.040(2) 0.032(2) -0.0052(18) 0.010(2) -0.008(2)
C3 0.044(2) 0.033(2) 0.063(3) 0.005(2) 0.012(2) 0.011(2)
C13 0.096(4) 0.045(3) 0.056(3) 0.018(2) -0.020(3) -0.033(3)

loop_
_atom_type_symbol
_atom_type_description
_atom_type_scat_dispersion_real
_atom_type_scat_dispersion_imag
_atom_type_scat_source
C C 0.0033 0.0016 'International Tables Vol C Tables 4.2.6.8 and 6.1.1.4'
H H 0.0000 0.0000 'International Tables Vol C Tables 4.2.6.8 and 6.1.1.4'
O O 0.0106 0.0060 'International Tables Vol C Tables 4.2.6.8 and 6.1.1.4'

loop_
_geom_angle_atom_site_label_1
_geom_angle_atom_site_label_2
_geom_angle_atom_site_label_3
_geom_angle
_geom_angle_site_symmetry_1
_geom_angle_site_symmetry_3
_geom_angle_publ_flag
C6 O2 C2 114.1(2) . . ?
C16 O6 C24 61.5(2) . . ?
C2 O1 C4 114.4(3) . . ?
C6 C5 C7 103.1(3) . . ?
C4 C5 C6 111.2(3) . . ?
C4 C5 C7 115.3(3) . . ?
O5 C17 C18 112.4(3) . . ?
O5 C17 C16 112.5(3) . . ?
C16 C17 C18 106.9(3) . . ?
C22 C21 C15 124.2(3) . . ?
O2 C6 C5 110.2(3) . . ?
O2 C6 C9 107.8(2) . . ?
C5 C6 C9 104.7(3) . . ?
O3 C9 C6 111.4(3) . . ?
O3 C9 C8 114.3(2) . . ?
O3 C9 C10 106.8(3) . . ?
C6 C9 C8 105.2(3) . . ?
C6 C9 C10 107.9(3) . . ?
C10 C9 C8 111.2(3) . . ?
C21 C15 C14 116.1(3) . . ?
C21 C15 C16 108.7(2) . . ?
C16 C15 C14 110.2(3) . . ?
O4 C14 C15 110.1(2) . . ?
O4 C14 C8 108.8(3) . . ?
O4 C14 C19 104.9(2) . . ?
C8 C14 C15 114.6(3) . . ?
C8 C14 C19 109.3(3) . . ?
C19 C14 C15 108.7(3) . . ?
C17 C18 C19 114.0(3) . . ?
C14 C8 C9 118.9(3) . . ?
C14 C8 C7 114.7(3) . . ?
C7 C8 C9 105.1(2) . . ?
O6 C24 C23 115.6(3) . . ?
O6 C24 C16 58.9(2) . . ?
O6 C24 C25 114.7(3) . . ?
C23 C24 C25 112.5(3) . . ?
C16 C24 C23 122.2(3) . . ?
C16 C24 C25 121.3(3) . . ?
C5 C7 C8 106.5(3) . . ?
O2 C2 C1 106.5(3) . . ?
O2 C2 C3 110.8(3) . . ?
O1 C2 O2 109.9(3) . . ?
O1 C2 C1 105.5(3) . . ?
O1 C2 C3 112.6(3) . . ?
C1 C2 C3 111.3(3) . . ?
C12 C10 C9 116.9(3) . . ?
O1 C4 C5 111.7(3) . . ?
C18 C19 C14 110.9(3) . . ?
C20 C19 C14 114.7(3) . . ?
C20 C19 C18 108.7(3) . . ?
O6 C16 C17 117.8(3) . . ?
O6 C16 C15 115.7(3) . . ?
O6 C16 C24 59.6(2) . . ?
C17 C16 C15 112.0(3) . . ?
C24 C16 C17 119.4(3) . . ?
C24 C16 C15 122.6(3) . . ?
C11 C12 C10 118.5(3) . . ?
C13 C12 C11 121.7(4) . . ?
C13 C12 C10 119.7(4) . . ?

loop_
_geom_bond_atom_site_label_1
_geom_bond_atom_site_label_2
_geom_bond_distance
_geom_bond_site_symmetry_2
_geom_bond_publ_flag
O3 C9 1.435(4) . ?
O2 C6 1.433(4) . ?
O2 C2 1.439(4) . ?
O4 C14 1.446(4) . ?
O6 C24 1.457(4) . ?
O6 C16 1.446(4) . ?
O1 C2 1.417(4) . ?
O1 C4 1.437(4) . ?
O5 C17 1.436(4) . ?
C5 C6 1.524(5) . ?
C5 C7 1.530(5) . ?
C5 C4 1.513(5) . ?
C17 C18 1.524(5) . ?
C17 C16 1.513(5) . ?
C21 C15 1.512(4) . ?
C21 C22 1.324(5) . ?
C6 C9 1.533(5) . ?
C9 C8 1.570(5) . ?
C9 C10 1.543(5) . ?
C23 C24 1.498(5) . ?
C15 C14 1.581(4) . ?
C15 C16 1.541(4) . ?
C14 C8 1.547(4) . ?
C14 C19 1.555(5) . ?
C18 C19 1.544(5) . ?
C8 C7 1.549(5) . ?
C24 C16 1.485(5) . ?
C24 C25 1.512(5) . ?
C2 C1 1.501(5) . ?
C2 C3 1.525(5) . ?
C20 C19 1.528(5) . ?
C11 C12 1.441(5) . ?
C10 C12 1.518(5) . ?
C12 C13 1.379(6) . ?
